data_4316417
loop_
_publ_author_name
'Padmini Ramaswamy'
'Ramanath Prabhu'
'Srinivasan Natarajan'

_publ_section_title
;
 Synthesis, Structure, and Solid-State Transformation Studies of
 Phosphonoacetate Based Hybrid Compounds of Uranium and Thorium
;
_journal_name_full 'Inorganic Chemistry'
_journal_page_first 7927
_journal_page_last 7934
_journal_paper_doi 10.1021/ic101043z
_journal_volume 49
_journal_year 2010
_chemical_formula_sum 'C5 H0 N O9 P U'
_chemical_formula_weight 487.06
_chemical_name_common uranyloxalatephosphonoacatate
_chemical_name_systematic
;
 ?
;
_space_group_IT_number 12
_symmetry_cell_setting monoclinic
_symmetry_space_group_name_Hall '-C 2y'
_symmetry_space_group_name_H-M 'C 1 2/m 1'
_atom_sites_solution_hydrogens none
_atom_sites_solution_primary direct
_atom_sites_solution_secondary difmap
_audit_creation_method SHELXL-97
_cell_angle_alpha 90.00
_cell_angle_beta 104.34(3)
_cell_angle_gamma 90.00
_cell_formula_units_Z 4
_cell_length_a 16.079(5)
_cell_length_b 7.0030(15)
_cell_length_c 10.228(3)
_cell_measurement_reflns_used 1120
_cell_measurement_temperature 293(2)
_cell_measurement_theta_max 25.99
_cell_measurement_theta_min 2.61
_cell_volume 1115.8(6)
_computing_cell_refinement SMART
_computing_data_collection 'SMART (Bruker, 2000)'
_computing_data_reduction 'SAINT (Bruker, 2000)'
_computing_molecular_graphics 'Ortep3 for Windows (Farrugia, 1997) and CAMERON'
_computing_publication_material 'PLATON (Spek, 1990)'
_computing_structure_refinement 'SHELXL-97 (Sheldrick, 1997)'
_computing_structure_solution 'SIR92 (Altomare et al., 1993)'
_diffrn_ambient_temperature 293(2)
_diffrn_measured_fraction_theta_full 0.938
_diffrn_measured_fraction_theta_max 0.938
_diffrn_measurement_device_type 'Bruker SMART CCD area detector'
_diffrn_measurement_method '\f and \w scans'
_diffrn_radiation_monochromator graphite
_diffrn_radiation_source 'fine-focus sealed tube'
_diffrn_radiation_type MoK\a
_diffrn_radiation_wavelength 0.71073
_diffrn_reflns_av_R_equivalents 0.0563
_diffrn_reflns_av_sigmaI/netI 0.0662
_diffrn_reflns_limit_h_max 19
_diffrn_reflns_limit_h_min 0
_diffrn_reflns_limit_k_max 8
_diffrn_reflns_limit_k_min -8
_diffrn_reflns_limit_l_max 12
_diffrn_reflns_limit_l_min -12
_diffrn_reflns_number 2064
_diffrn_reflns_theta_full 25.99
_diffrn_reflns_theta_max 25.99
_diffrn_reflns_theta_min 2.61
_exptl_absorpt_coefficient_mu 14.726
_exptl_absorpt_correction_T_max 0.3206
_exptl_absorpt_correction_T_min 0.2323
_exptl_absorpt_correction_type multi-scan
_exptl_absorpt_process_details '(SADABS; Sheldrick, 1996)'
_exptl_crystal_colour pale-yellow
_exptl_crystal_density_diffrn 2.899
_exptl_crystal_density_method 'not measured'
_exptl_crystal_description plate-like
_exptl_crystal_F_000 864
_exptl_crystal_size_max 0.14
_exptl_crystal_size_mid 0.12
_exptl_crystal_size_min 0.10
_refine_diff_density_max 3.124
_refine_diff_density_min -1.591
_refine_diff_density_rms 0.301
_refine_ls_extinction_method none
_refine_ls_goodness_of_fit_ref 1.059
_refine_ls_matrix_type full
_refine_ls_number_parameters 99
_refine_ls_number_reflns 1120
_refine_ls_number_restraints 31
_refine_ls_restrained_S_all 1.044
_refine_ls_R_factor_all 0.0638
_refine_ls_R_factor_gt 0.0488
_refine_ls_shift/su_max 0.000
_refine_ls_shift/su_mean 0.000
_refine_ls_structure_factor_coef Fsqd
_refine_ls_weighting_details 'calc w=1/[\s^2^(Fo^2^)+(0.0612P)^2^+15.9562P] where P=(Fo^2^+2Fc^2^)/3'
_refine_ls_weighting_scheme calc
_refine_ls_wR_factor_gt 0.1063
_refine_ls_wR_factor_ref 0.1123
_reflns_number_gt 970
_reflns_number_total 1120
_reflns_threshold_expression >2sigma(I)
_cod_data_source_file ic101043z_si_001_2.cif
_cod_data_source_block compoundII
_cod_depositor_comments
;
The following automatic conversions were performed:

'_symmetry_cell_setting' value 'Monoclinic' changed to 'monoclinic'
according to the built-in table from CIF Core dictionary named
'cif_core.dic' version 2.4.1 from 2010-06-29.

Automatic conversion script
Id: cif_fix_values 1646 2011-03-28 12:23:43Z adriana 
;
_cod_original_cell_volume 1115.8(5)
_cod_database_code 4316417

loop_
_symmetry_equiv_pos_as_xyz
'x, y, z'
'-x, y, -z'
'x+1/2, y+1/2, z'
'-x+1/2, y+1/2, -z'
'-x, -y, -z'
'x, -y, z'
'-x+1/2, -y+1/2, -z'
'x+1/2, -y+1/2, z'

loop_
_atom_site_label
_atom_site_type_symbol
_atom_site_fract_x
_atom_site_fract_y
_atom_site_fract_z
_atom_site_U_iso_or_equiv
_atom_site_adp_type
_atom_site_occupancy
_atom_site_symmetry_multiplicity
_atom_site_calc_flag
_atom_site_refinement_flags
_atom_site_disorder_assembly
_atom_site_disorder_group
U1 U 0.65105(4) 0.0000 -0.22435(6) 0.0214(2) Uani 1 2 d SD . .
P1 P 0.7197(3) 0.5000 -0.1266(4) 0.0199(9) Uani 1 2 d S . .
O1 O 0.7313(7) 0.0000 -0.3155(11) 0.039(3) Uani 1 2 d SD . .
O2 O 0.5665(8) 0.0000 -0.1375(14) 0.037(3) Uani 1 2 d S . .
O3 O 0.7438(9) 0.5000 0.0259(12) 0.033(2) Uani 1 2 d SU . .
O4 O 0.6669(6) 0.3246(13) -0.1817(9) 0.038(2) Uani 1 1 d . . .
O5 O 0.5530(6) -0.1893(14) -0.4053(10) 0.052(3) Uani 1 1 d . . .
C1 C 0.8196(13) 0.5000 -0.183(2) 0.057(8) Uani 1 2 d S . .
C2 C 0.5000 -0.109(3) -0.5000 0.039(5) Uani 1 2 d S . .
C3 C 0.8184(17) 0.548(4) -0.322(3) 0.040(7) Uani 0.50 1 d PU . .
O6 O 0.7523(19) 0.5000 -0.413(3) 0.123(9) Uiso 1 2 d S . .
O7 O 0.8629(11) 0.655(3) -0.3633(17) 0.033(2) Uani 0.50 1 d P . .
N10 N 0.484(2) -0.5000 -0.290(3) 0.104(9) Uani 1 2 d SU . .
C10 C 0.458(2) -0.563(5) -0.181(3) 0.061(9) Uani 0.50 1 d PU . .
C11 C 0.484(3) -0.439(7) -0.062(4) 0.093(14) Uani 0.50 1 d PU . .

loop_
_atom_site_aniso_label
_atom_site_aniso_U_11
_atom_site_aniso_U_22
_atom_site_aniso_U_33
_atom_site_aniso_U_23
_atom_site_aniso_U_13
_atom_site_aniso_U_12
U1 0.0193(3) 0.0155(3) 0.0221(3) 0.000 -0.0087(2) 0.000
P1 0.022(2) 0.0093(18) 0.0205(19) 0.000 -0.0093(17) 0.000
O1 0.045(8) 0.030(7) 0.029(7) 0.000 -0.013(6) 0.000
O2 0.014(6) 0.046(9) 0.053(8) 0.000 0.012(6) 0.000
O3 0.033(3) 0.033(3) 0.033(2) 0.000 0.0076(11) 0.000
O4 0.038(5) 0.025(5) 0.037(5) -0.004(4) -0.015(4) -0.006(4)
O5 0.046(6) 0.023(5) 0.059(6) 0.006(5) -0.037(5) 0.007(4)
C1 0.022(10) 0.12(2) 0.030(11) 0.000 0.009(8) 0.000
C2 0.028(9) 0.028(10) 0.044(10) 0.000 -0.021(8) 0.000
C3 0.040(7) 0.040(7) 0.040(7) 0.0000(10) 0.010(2) -0.0001(10)
O7 0.033(3) 0.033(3) 0.033(2) 0.000 0.0076(11) 0.000
N10 0.104(9) 0.104(9) 0.104(9) 0.000 0.026(3) 0.000
C10 0.061(9) 0.061(9) 0.061(9) -0.0001(10) 0.015(2) 0.0002(10)
C11 0.093(14) 0.093(14) 0.093(14) 0.0001(10) 0.023(4) 0.0001(10)

loop_
_atom_type_symbol
_atom_type_description
_atom_type_scat_dispersion_real
_atom_type_scat_dispersion_imag
_atom_type_scat_source
C C 0.0033 0.0016 'International Tables Vol C Tables 4.2.6.8 and 6.1.1.4'
H H 0.0000 0.0000 'International Tables Vol C Tables 4.2.6.8 and 6.1.1.4'
N N 0.0061 0.0033 'International Tables Vol C Tables 4.2.6.8 and 6.1.1.4'
O O 0.0106 0.0060 'International Tables Vol C Tables 4.2.6.8 and 6.1.1.4'
P P 0.1023 0.0942 'International Tables Vol C Tables 4.2.6.8 and 6.1.1.4'
U U -9.6767 9.6646 'International Tables Vol C Tables 4.2.6.8 and 6.1.1.4'

loop_
_geom_angle_atom_site_label_1
_geom_angle_atom_site_label_2
_geom_angle_atom_site_label_3
_geom_angle
_geom_angle_site_symmetry_1
_geom_angle_site_symmetry_3
_geom_angle_publ_flag
O1 U1 O2 177.9(5) . . ?
O1 U1 O3 89.6(5) . 7_655 ?
O2 U1 O3 92.6(5) . 7_655 ?
O1 U1 O4 92.2(3) . . ?
O2 U1 O4 88.2(3) . . ?
O3 U1 O4 79.1(2) 7_655 . ?
O1 U1 O4 92.2(3) . 6 ?
O2 U1 O4 88.2(3) . 6 ?
O3 U1 O4 79.1(2) 7_655 6 ?
O4 U1 O4 157.7(4) . 6 ?
O1 U1 O5 91.1(4) . . ?
O2 U1 O5 87.1(5) . . ?
O3 U1 O5 147.9(2) 7_655 . ?
O4 U1 O5 132.9(3) . . ?
O4 U1 O5 68.8(3) 6 . ?
O1 U1 O5 91.1(4) . 6 ?
O2 U1 O5 87.1(5) . 6 ?
O3 U1 O5 147.9(2) 7_655 6 ?
O4 U1 O5 68.8(3) . 6 ?
O4 U1 O5 132.9(3) 6 6 ?
O5 U1 O5 64.2(4) . 6 ?
O3 P1 O4 111.1(5) . . ?
O3 P1 O4 111.1(5) . 6_565 ?
O4 P1 O4 107.9(7) . 6_565 ?
O3 P1 C1 107.5(8) . . ?
O4 P1 C1 109.6(5) . . ?
O4 P1 C1 109.6(5) 6_565 . ?
P1 O3 U1 148.9(8) . 7_655 ?
P1 O4 U1 152.7(5) . . ?
C2 O5 U1 121.3(10) . . ?
C3 C1 C3 26(2) 6_565 . ?
C3 C1 P1 120.3(16) 6_565 . ?
C3 C1 P1 120.3(16) . . ?
O5 C2 O5 126.8(19) . 2_654 ?
O5 C2 C2 116.6(9) . 5_654 ?
O5 C2 C2 116.6(9) 2_654 5_654 ?
C3 C3 O7 129.4(15) 6_565 . ?
C3 C3 O6 74.8(12) 6_565 . ?
O7 C3 O6 112(2) . . ?
C3 C3 C1 76.8(11) 6_565 . ?
O7 C3 C1 129(2) . . ?
O6 C3 C1 117(2) . . ?
C3 C3 O7 32.8(10) 6_565 6_565 ?
O7 C3 O7 97(2) . 6_565 ?
O6 C3 O7 85.9(17) . 6_565 ?
C1 C3 O7 98.4(16) . 6_565 ?
C3 O6 C3 30(2) 6_565 . ?
C3 O7 C3 17.8(15) . 6_565 ?
C10 N10 C10 38(3) . 6_545 ?
C10 C10 C11 90(3) 6_545 6_545 ?
C10 C10 N10 71.2(15) 6_545 . ?
C11 C10 N10 137(4) 6_545 . ?
C10 C10 C11 54(2) 6_545 . ?
C11 C10 C11 36(4) 6_545 . ?
N10 C10 C11 114(3) . . ?
C11 C11 C10 90(3) 6_545 6_545 ?
C11 C11 C11 90.000(9) 6_545 2_655 ?
C10 C11 C11 177(7) 6_545 2_655 ?
C11 C11 C10 54(2) 6_545 . ?
C10 C11 C10 37(3) 6_545 . ?
C11 C11 C10 144(2) 2_655 . ?
C11 C11 C11 56(3) 6_545 5_645 ?
C10 C11 C11 146(6) 6_545 5_645 ?
C11 C11 C11 34(3) 2_655 5_645 ?
C10 C11 C11 109(5) . 5_645 ?

loop_
_geom_bond_atom_site_label_1
_geom_bond_atom_site_label_2
_geom_bond_distance
_geom_bond_site_symmetry_2
_geom_bond_publ_flag
U1 O1 1.769(9) . ?
U1 O2 1.799(13) . ?
U1 O3 2.297(13) 7_655 ?
U1 O4 2.317(9) . ?
U1 O4 2.317(9) 6 ?
U1 O5 2.495(9) . ?
U1 O5 2.495(9) 6 ?
P1 O3 1.512(13) . ?
P1 O4 1.520(9) . ?
P1 O4 1.520(9) 6_565 ?
P1 C1 1.83(2) . ?
O3 U1 2.297(13) 7_655 ?
O5 C2 1.252(12) . ?
C1 C3 1.47(3) 6_565 ?
C1 C3 1.47(3) . ?
C2 O5 1.252(12) 2_654 ?
C2 C2 1.53(4) 5_654 ?
C3 C3 0.67(5) 6_565 ?
C3 O7 1.18(3) . ?
C3 O6 1.27(3) . ?
C3 O7 1.69(3) 6_565 ?
O6 C3 1.27(3) 6_565 ?
O7 C3 1.69(3) 6_565 ?
N10 C10 1.36(4) . ?
N10 C10 1.36(4) 6_545 ?
C10 C10 0.88(7) 6_545 ?
C10 C11 1.18(5) 6_545 ?
C10 C11 1.46(5) . ?
C11 C11 0.86(10) 6_545 ?
C11 C10 1.18(5) 6_545 ?
C11 C11 1.25(8) 2_655 ?
C11 C11 1.52(8) 5_645 ?
